data_7131252
loop_
_publ_author_name
'Mohammed, Abdul Khayum'
'Pena-S\'anchez, Pilar'
'Pandikassala, Ajmal'
'Gaber, Safa'
'AlKhoori, Ayesha A.'
'Skorjanc, Tina'
'Polychronopoulou, Kyriaki'
'Kurungot, Sreekumar'
'G\'andara, Felipe'
'Shetty, Dinesh'

_publ_section_title
;
 Salicylaldehydate coordinated two-dimensional-conjugated metal--organic
 frameworks
;
_journal_issue 18
_journal_name_full 'Chemical Communications'
_journal_page_first 2608
_journal_page_last 2611
_journal_paper_doi 10.1039/D2CC06283F
_journal_volume 59
_journal_year 2023
_chemical_absolute_configuration ad
_chemical_formula_moiety 'C11 H13 Br Cd N2 O2, C H3'
_chemical_formula_sum 'C12 H16 Br Cd N2 O2'
_chemical_formula_weight 412.58
_space_group_crystal_system hexagonal
_space_group_IT_number 169
_space_group_name_Hall 'P 61'
_space_group_name_H-M_alt 'P 61'
_atom_sites_solution_hydrogens geom
_atom_sites_solution_primary direct
_atom_sites_solution_secondary difmap
_audit_block_doi 10.5517/ccdc.csd.cc1pz730
_audit_creation_date 2017-07-11
_audit_creation_method
;
  Olex2 1.2-ac2
  (compiled Nov  7 2012 10:34:12, GUI svn.r4372)
;
_audit_update_record
;
2017-10-04 deposited with the CCDC.	2023-01-24 downloaded from the CCDC.
;
_cell_angle_alpha 90.00
_cell_angle_beta 90.00
_cell_angle_gamma 120.00
_cell_formula_units_Z 6
_cell_length_a 16.3028(8)
_cell_length_b 16.3028(8)
_cell_length_c 14.8888(5)
_cell_measurement_reflns_used 2347
_cell_measurement_temperature 298(2)
_cell_measurement_theta_max 24.0470
_cell_measurement_theta_min 3.8180
_cell_volume 3427.0(3)
_computing_cell_refinement 'CrysAlisPro 1.171.38.43d (Rigaku OD, 2015)'
_computing_data_collection 'CrysAlisPro 1.171.38.43d (Rigaku OD, 2015)'
_computing_data_reduction 'CrysAlisPro 1.171.38.43d (Rigaku OD, 2015)'
_computing_molecular_graphics
;
O. V. Dolomanov, L. J. Bourhis, R. J. Gildea, J. A. K. Howard and H. Puschmann,
OLEX2: a complete structure solution, refinement and analysis program.
J. Appl. Cryst. (2009). 42, 339-341.
;
_computing_publication_material
;
O. V. Dolomanov, L. J. Bourhis, R. J. Gildea, J. A. K. Howard and H. Puschmann,
OLEX2: a complete structure solution, refinement and analysis program.
J. Appl. Cryst. (2009). 42, 339-341.
;
_computing_structure_refinement
;
SHELXL, G.M. Sheldrick, Acta Cryst.
(2008). A64, 112-122
;
_computing_structure_solution
;
SHELXS, G.M. Sheldrick, Acta Cryst.
(2008). A64, 112-122
;
_diffrn_ambient_temperature 298(2)
_diffrn_detector 'CCD plate'
_diffrn_detector_area_resol_mean 16.1640
_diffrn_detector_type Eos
_diffrn_measured_fraction_theta_full 0.9971
_diffrn_measured_fraction_theta_max 0.7245
_diffrn_measurement_details
;
List of Runs (angles in degrees, time in seconds):

  # Type    Start    End  Width  t~exp~   \w     \q     \k     \f   Frames
#--------------------------------------------------------------------------
  1  \w     18.00  71.00   1.00   52.14    --   19.59  37.00  60.00   53
  2  \w     22.00  88.00   1.00   52.14    --   19.59  77.00 -60.00   66
;
_diffrn_measurement_device 'four-circle diffractometer'
_diffrn_measurement_device_type 'SuperNova, Dual, Cu at zero, Eos'
_diffrn_measurement_method '\w scans'
_diffrn_orient_matrix_type 'CrysAlisPro convention (1999,Acta A55,543-557)'
_diffrn_orient_matrix_UB_11 -0.0422305000
_diffrn_orient_matrix_UB_12 -0.0080754000
_diffrn_orient_matrix_UB_13 0.0215184000
_diffrn_orient_matrix_UB_21 0.0010825000
_diffrn_orient_matrix_UB_22 -0.0349153000
_diffrn_orient_matrix_UB_23 0.0275576000
_diffrn_orient_matrix_UB_31 0.0272190000
_diffrn_orient_matrix_UB_32 0.0351901000
_diffrn_orient_matrix_UB_33 0.0323293000
_diffrn_radiation_monochromator mirror
_diffrn_radiation_probe x-ray
_diffrn_radiation_type 'Mo K\a'
_diffrn_radiation_wavelength 0.71073
_diffrn_reflns_av_R_equivalents 0.1051
_diffrn_reflns_av_unetI/netI 0.1226
_diffrn_reflns_limit_h_max 21
_diffrn_reflns_limit_h_min -7
_diffrn_reflns_limit_k_max 6
_diffrn_reflns_limit_k_min -20
_diffrn_reflns_limit_l_max 10
_diffrn_reflns_limit_l_min -20
_diffrn_reflns_number 7866
_diffrn_reflns_theta_full 28.98
_diffrn_reflns_theta_max 28.98
_diffrn_reflns_theta_min 3.09
_diffrn_source 'micro-focus sealed X-ray tube'
_diffrn_source_type 'SuperNova (Mo) X-ray Source'
_exptl_absorpt_coefficient_mu 2.702
_exptl_absorpt_correction_T_max 1.00000
_exptl_absorpt_correction_T_min 0.57924
_exptl_absorpt_correction_type multi-scan
_exptl_absorpt_process_details
;
CrysAlisPro 1.171.38.43d (Rigaku Oxford Diffraction, 2015)
Empirical absorption correction using spherical harmonics,
 implemented in SCALE3 ABSPACK scaling algorithm.
;
_exptl_crystal_colour white
_exptl_crystal_density_diffrn 1.199
_exptl_crystal_density_method 'not measured'
_exptl_crystal_description block
_exptl_crystal_F_000 1206
_exptl_crystal_size_max 0.5
_exptl_crystal_size_mid 0.4
_exptl_crystal_size_min 0.4
_refine_diff_density_max 1.419
_refine_diff_density_min -1.386
_refine_diff_density_rms 0.190
_refine_ls_abs_structure_details 'Flack H D (1983), Acta Cryst. A39, 876-881'
_refine_ls_abs_structure_Flack -0.01(4)
_refine_ls_extinction_method none
_refine_ls_goodness_of_fit_ref 1.038
_refine_ls_hydrogen_treatment mixed
_refine_ls_matrix_type full
_refine_ls_number_parameters 165
_refine_ls_number_reflns 4398
_refine_ls_number_restraints 1
_refine_ls_restrained_S_all 1.038
_refine_ls_R_factor_all 0.1337
_refine_ls_R_factor_gt 0.0955
_refine_ls_shift/su_max 0.073
_refine_ls_shift/su_mean 0.033
_refine_ls_structure_factor_coef Fsqd
_refine_ls_weighting_details 'calc w=1/[\s^2^(Fo^2^)+(0.1718P)^2^+0.0000P] where P=(Fo^2^+2Fc^2^)/3'
_refine_ls_weighting_scheme calc
_refine_ls_wR_factor_gt 0.2463
_refine_ls_wR_factor_ref 0.2990
_reflns_number_gt 2752
_reflns_number_total 4398
_reflns_threshold_expression >2sigma(I)
_cod_data_source_file d2cc06283f2.cif
_cod_data_source_block brcala
_cod_depositor_comments 'Adding full bibliography for 7131251--7131256.cif.'
_cod_original_cell_volume 3427.0(4)
_cod_database_code 7131252
_chemical_oxdiff_formula 'C10 H10 N10 O10 Br1 Cd1'
_reflns_odcompleteness_completeness 99.71
_reflns_odcompleteness_iscentric 1
_reflns_odcompleteness_theta 26.32
_olex2_refinement_description
;
1. Fixed Uiso
 At 1.2 times of:
  H2 of C2, H5 of C5, {H14A,H14B} of C14, H10 of C10, H6 of C6, {H8A,H8B} of
  C8, H3 of C3, H1 of C1
 At 1.5 times of:
  {H4A,H4B,H4C} of C4, {H9A,H9B,H9C} of C9
2.a Ternary CH refined with riding coordinates:
 C10(H10), C2(H2)
2.b Secondary CH2 refined with riding coordinates:
 C14(H14A,H14B), C8(H8A,H8B)
2.c Aromatic/amide H refined with riding coordinates:
 C6(H6), C5(H5), C3(H3), C1(H1)
2.d Idealised Me refined as rotating group:
 C4(H4A,H4B,H4C), C9(H9A,H9B,H9C)
;
_oxdiff_exptl_absorpt_empirical_details
;
Empirical correction (ABSPACK) includes:
- Absorption correction using spherical harmonics
- Frame scaling
;
_oxdiff_exptl_absorpt_empirical_full_max 1.940
_oxdiff_exptl_absorpt_empirical_full_min 0.593

loop_
_space_group_symop_id
_space_group_symop_operation_xyz
1 'x, y, z'
2 'x-y, x, z+1/6'
3 '-y, x-y, z+1/3'
4 '-x, -y, z+1/2'
5 '-x+y, -x, z+2/3'
6 'y, -x+y, z+5/6'

loop_
_atom_site_label
_atom_site_type_symbol
_atom_site_fract_x
_atom_site_fract_y
_atom_site_fract_z
_atom_site_U_iso_or_equiv
_atom_site_adp_type
_atom_site_occupancy
_atom_site_symmetry_multiplicity
_atom_site_calc_flag
_atom_site_refinement_flags
_atom_site_disorder_assembly
_atom_site_disorder_group
Cd1 Cd 0.25563(7) 0.60694(7) 0.06556(7) 0.0583(4) Uani 1 1 d . . .
Br2 Br 0.2776(3) 0.4646(2) 0.05094(18) 0.1391(12) Uani 1 1 d . . .
N9 N 0.3786(8) 0.7613(8) 0.0893(7) 0.050(2) Uani 1 1 d . . .
O12 O 0.3197(7) 0.6810(9) -0.0749(6) 0.071(3) Uani 1 1 d . . .
C7 C 0.4113(12) 0.9246(12) 0.1234(8) 0.067(4) Uani 1 1 d . . .
C14 C 0.5041(13) 0.7363(14) 0.0312(10) 0.079(5) Uani 1 1 d . . .
H14A H 0.5434 0.7478 -0.0215 0.095 Uiso 1 1 calc R . .
H14B H 0.4604 0.6687 0.0348 0.095 Uiso 1 1 calc R . .
O13 O 0.1925(7) 0.6307(9) 0.1949(6) 0.074(3) Uani 1 1 d . . .
N4 N 0.1101(8) 0.5652(9) 0.0120(7) 0.066(3) Uani 1 1 d . . .
C10 C 0.4484(10) 0.7863(10) 0.0197(8) 0.055(3) Uani 1 1 d . . .
H10 H 0.4916 0.8549 0.0204 0.066 Uiso 1 1 calc R . .
C6 C 0.4359(13) 1.0061(10) 0.0724(12) 0.077(4) Uani 1 1 d . . .
H6 H 0.4084 0.9991 0.0162 0.092 Uiso 1 1 calc R . .
C11 C 0.2426(9) 0.6405(10) 0.2632(8) 0.051(3) Uani 1 1 d . . .
C8 C 0.3375(12) 0.8244(12) 0.0961(10) 0.070(4) Uani 1 1 d . . .
H8A H 0.2868 0.7987 0.1400 0.084 Uiso 1 1 calc R . .
H8B H 0.3106 0.8263 0.0385 0.084 Uiso 1 1 calc R . .
C5 C 0.0901(12) 0.5951(13) -0.0663(10) 0.080(5) Uani 1 1 d . . .
H5 H 0.1409 0.6363 -0.1022 0.095 Uiso 1 1 calc R . .
C3 C 0.0355(11) 0.5113(14) 0.0602(11) 0.086(5) Uani 1 1 d . . .
H3 H 0.0452 0.4928 0.1164 0.104 Uiso 1 1 calc R . .
C1 C -0.0567(12) 0.4797(15) 0.0343(10) 0.085(5) Uani 1 1 d . . .
H1 H -0.1065 0.4355 0.0693 0.103 Uiso 1 1 calc R . .
C2 C 0.5705(17) 0.7690(19) 0.1187(13) 0.106(7) Uani 1 1 d . . .
H2 H 0.5326 0.7660 0.1711 0.127 Uiso 1 1 calc R . .
C4 C 0.608(2) 0.713(3) 0.133(2) 0.144(11) Uani 1 1 d . . .
H4A H 0.5743 0.6703 0.1814 0.215 Uiso 1 1 calc R . .
H4B H 0.6733 0.7516 0.1488 0.215 Uiso 1 1 calc R . .
H4C H 0.6019 0.6779 0.0797 0.215 Uiso 1 1 calc R . .
C9 C 0.637(3) 0.889(3) 0.081(5) 0.30(4) Uani 1 1 d . . .
H9A H 0.7011 0.9172 0.1029 0.453 Uiso 1 1 calc R . .
H9B H 0.6088 0.9245 0.1037 0.453 Uiso 1 1 calc R . .
H9C H 0.6377 0.8909 0.0167 0.453 Uiso 1 1 calc R . .

loop_
_atom_site_aniso_label
_atom_site_aniso_U_11
_atom_site_aniso_U_22
_atom_site_aniso_U_33
_atom_site_aniso_U_23
_atom_site_aniso_U_13
_atom_site_aniso_U_12
Cd1 0.0607(6) 0.0628(6) 0.0414(5) -0.0033(4) -0.0009(4) 0.0234(5)
Br2 0.207(3) 0.140(2) 0.0986(19) -0.0245(15) -0.0243(18) 0.107(2)
N9 0.068(6) 0.055(6) 0.029(5) 0.000(4) 0.003(4) 0.032(5)
O12 0.069(6) 0.088(7) 0.038(5) -0.006(4) -0.012(4) 0.027(6)
C7 0.088(10) 0.089(10) 0.027(5) -0.010(6) 0.006(6) 0.046(9)
C14 0.086(11) 0.104(13) 0.044(7) -0.001(7) -0.015(7) 0.044(10)
O13 0.066(6) 0.109(8) 0.039(4) -0.006(5) -0.005(4) 0.038(6)
N4 0.065(7) 0.085(9) 0.040(6) 0.010(5) -0.005(5) 0.030(6)
C10 0.068(8) 0.058(7) 0.042(6) -0.004(5) -0.009(6) 0.033(7)
C6 0.114(12) 0.053(8) 0.060(8) 0.008(7) -0.001(9) 0.039(8)
C11 0.053(7) 0.058(7) 0.033(5) 0.008(5) 0.003(5) 0.022(6)
C8 0.097(12) 0.073(9) 0.052(8) -0.004(6) -0.009(7) 0.050(9)
C5 0.069(10) 0.099(12) 0.050(7) 0.021(8) 0.009(7) 0.026(9)
C3 0.064(9) 0.113(13) 0.048(8) 0.000(9) -0.015(7) 0.018(9)
C1 0.068(9) 0.126(15) 0.034(6) 0.014(7) -0.005(6) 0.027(10)
C2 0.110(16) 0.15(2) 0.069(11) 0.017(12) -0.016(10) 0.077(16)
C4 0.12(2) 0.20(3) 0.14(2) 0.02(2) -0.026(17) 0.11(2)
C9 0.10(2) 0.21(4) 0.46(10) -0.12(5) -0.02(4) -0.03(2)

loop_
_atom_type_symbol
_atom_type_description
_atom_type_scat_dispersion_real
_atom_type_scat_dispersion_imag
_atom_type_scat_source
C C 0.0033 0.0016 'International Tables Vol C Tables 4.2.6.8 and 6.1.1.4'
H H 0.0000 0.0000 'International Tables Vol C Tables 4.2.6.8 and 6.1.1.4'
Br Br -0.2901 2.4595 'International Tables Vol C Tables 4.2.6.8 and 6.1.1.4'
Cd Cd -0.8075 1.2024 'International Tables Vol C Tables 4.2.6.8 and 6.1.1.4'
N N 0.0061 0.0033 'International Tables Vol C Tables 4.2.6.8 and 6.1.1.4'
O O 0.0106 0.0060 'International Tables Vol C Tables 4.2.6.8 and 6.1.1.4'

loop_
_citation_id
_citation_doi
_citation_year
1 10.1021/acs.chemmater.8b01698 2018

loop_
_geom_angle_atom_site_label_1
_geom_angle_atom_site_label_2
_geom_angle_atom_site_label_3
_geom_angle
_geom_angle_site_symmetry_1
_geom_angle_site_symmetry_3
_geom_angle_publ_flag
N9 Cd1 Br2 124.3(3) . . ?
N9 Cd1 O12 70.3(4) . . ?
O12 Cd1 Br2 99.3(3) . . ?
O13 Cd1 Br2 120.4(3) . . ?
O13 Cd1 N9 84.7(4) . . ?
O13 Cd1 O12 140.3(4) . . ?
N4 Cd1 Br2 107.6(3) . . ?
N4 Cd1 N9 125.8(4) . . ?
N4 Cd1 O12 88.3(4) . . ?
N4 Cd1 O13 81.7(4) . . ?
C10 N9 Cd1 109.2(8) . . ?
C10 N9 C8 114.8(11) . . ?
C8 N9 Cd1 108.4(9) . . ?
C11 O12 Cd1 114.9(7) 5_564 . ?
C6 C7 C8 124.7(14) . . ?
C1 C7 C6 113.1(16) 2_665 . ?
C1 C7 C8 122.1(14) 2_665 . ?
C10 C14 C2 113.7(15) . . ?
C11 O13 Cd1 112.2(9) . . ?
C5 N4 Cd1 126.6(10) . . ?
C3 N4 Cd1 119.6(10) . . ?
C3 N4 C5 113.7(13) . . ?
N9 C10 C14 111.8(12) . . ?
N9 C10 C11 108.5(11) . 5_564 ?
C14 C10 C11 108.2(11) . 5_564 ?
C5 C6 C7 122.7(17) 2_665 . ?
O12 C11 O13 122.4(11) 3_665 . ?
O12 C11 C10 118.7(10) 3_665 3_665 ?
O13 C11 C10 118.8(12) . 3_665 ?
N9 C8 C7 111.9(13) . . ?
C6 C5 N4 124.8(15) 6_454 . ?
N4 C3 C1 125.0(16) . . ?
C7 C1 C3 120.3(16) 6_454 . ?
C14 C2 C9 93(2) . . ?
C4 C2 C14 111(2) . . ?
C4 C2 C9 124(3) . . ?

loop_
_geom_bond_atom_site_label_1
_geom_bond_atom_site_label_2
_geom_bond_distance
_geom_bond_site_symmetry_2
_geom_bond_publ_flag
Cd1 Br2 2.529(3) . ?
Cd1 N9 2.330(11) . ?
Cd1 O12 2.380(10) . ?
Cd1 O13 2.306(10) . ?
Cd1 N4 2.261(11) . ?
N9 C10 1.438(17) . ?
N9 C8 1.486(19) . ?
O12 C11 1.262(17) 5_564 ?
C7 C6 1.40(2) . ?
C7 C8 1.52(2) . ?
C7 C1 1.37(2) 2_665 ?
C14 C10 1.50(2) . ?
C14 C2 1.61(2) . ?
O13 C11 1.263(15) . ?
N4 C5 1.364(18) . ?
N4 C3 1.30(2) . ?
C10 C11 1.517(17) 5_564 ?
C6 C5 1.29(2) 2_665 ?
C11 O12 1.262(17) 3_665 ?
C11 C10 1.518(17) 3_665 ?
C5 C6 1.29(2) 6_454 ?
C3 C1 1.38(2) . ?
C1 C7 1.37(2) 6_454 ?
C2 C4 1.34(3) . ?
C2 C9 1.79(5) . ?
